data_4067649
loop_
_publ_author_name
'Zheng, Pengzhi'
'Hong, Jianquan'
'Liu, Ruiting'
'Zhang, Zhengxing'
'Pang, Zhen'
'Weng, Linhong'
'Zhou, Xigeng'

_publ_section_title
;
 Synthesis and Reactivities of Guanidinate Dianion Complexes of
 Heterobimetallic Lanthanide&#x2212;Lithium Cp2Ln[(CyN)2CNPh]Li(THF)3
;
_journal_issue 5
_journal_name_full Organometallics
_journal_page_first 1284
_journal_paper_doi 10.1021/om9010615
_journal_volume 29
_journal_year 2010
_chemical_formula_sum 'C41 H61 Li N3 O3 Yb'
_chemical_formula_weight 823.91
_chemical_name_systematic
; 
 ? 
;
_space_group_IT_number 2
_symmetry_cell_setting triclinic
_symmetry_space_group_name_Hall '-P 1'
_symmetry_space_group_name_H-M 'P -1'
_atom_sites_solution_hydrogens geom
_atom_sites_solution_primary direct
_atom_sites_solution_secondary difmap
_audit_creation_method SHELXL-97
_cell_angle_alpha 100.240(4)
_cell_angle_beta 90.173(5)
_cell_angle_gamma 109.562(4)
_cell_formula_units_Z 2
_cell_length_a 11.134(4)
_cell_length_b 11.593(4)
_cell_length_c 19.303(6)
_cell_measurement_reflns_used 961
_cell_measurement_temperature 293(2)
_cell_measurement_theta_max 19.540
_cell_measurement_theta_min 2.353
_cell_volume 2305.1(14)
_computing_cell_refinement 'Bruker SMART'
_computing_data_collection 'Bruker SMART'
_computing_data_reduction 'Bruker SHELXTL'
_computing_molecular_graphics 'Bruker SHELXTL'
_computing_publication_material 'Bruker SHELXTL'
_computing_structure_refinement 'SHELXL-97 (Sheldrick, 1997)'
_computing_structure_solution 'SHELXS-97 (Sheldrick, 1990)'
_diffrn_ambient_temperature 293(2)
_diffrn_measured_fraction_theta_full 0.980
_diffrn_measured_fraction_theta_max 0.980
_diffrn_measurement_device_type 'CCD area detector'
_diffrn_measurement_method 'phi and omega scans'
_diffrn_radiation_monochromator graphite
_diffrn_radiation_source 'fine-focus sealed tube'
_diffrn_radiation_type MoK\a
_diffrn_radiation_wavelength 0.71073
_diffrn_reflns_av_R_equivalents 0.0411
_diffrn_reflns_av_sigmaI/netI 0.1226
_diffrn_reflns_limit_h_max 8
_diffrn_reflns_limit_h_min -13
_diffrn_reflns_limit_k_max 13
_diffrn_reflns_limit_k_min -13
_diffrn_reflns_limit_l_max 20
_diffrn_reflns_limit_l_min -22
_diffrn_reflns_number 9567
_diffrn_reflns_theta_full 25.01
_diffrn_reflns_theta_max 25.01
_diffrn_reflns_theta_min 1.90
_exptl_absorpt_coefficient_mu 2.062
_exptl_absorpt_correction_T_max 0.8203
_exptl_absorpt_correction_T_min 0.6832
_exptl_absorpt_correction_type multi-scan
_exptl_absorpt_process_details sadabs
_exptl_crystal_colour 'dark red'
_exptl_crystal_density_diffrn 1.187
_exptl_crystal_density_method 'not measured'
_exptl_crystal_description prism
_exptl_crystal_F_000 850
_exptl_crystal_size_max 0.20
_exptl_crystal_size_mid 0.10
_exptl_crystal_size_min 0.10
_refine_diff_density_max 1.511
_refine_diff_density_min -0.614
_refine_diff_density_rms 0.170
_refine_ls_extinction_method none
_refine_ls_goodness_of_fit_ref 0.981
_refine_ls_hydrogen_treatment constr
_refine_ls_matrix_type full
_refine_ls_number_parameters 442
_refine_ls_number_reflns 7973
_refine_ls_number_restraints 12
_refine_ls_restrained_S_all 0.981
_refine_ls_R_factor_all 0.0896
_refine_ls_R_factor_gt 0.0548
_refine_ls_shift/su_max 0.001
_refine_ls_shift/su_mean 0.000
_refine_ls_structure_factor_coef Fsqd
_refine_ls_weighting_details 'calc w=1/[\s^2^(Fo^2^)+(0.0868P)^2^+0.0000P] where P=(Fo^2^+2Fc^2^)/3'
_refine_ls_weighting_scheme calc
_refine_ls_wR_factor_gt 0.1547
_refine_ls_wR_factor_ref 0.1686
_reflns_number_gt 4915
_reflns_number_total 7973
_reflns_threshold_expression >2sigma(I)
_cod_data_source_file om9010615_si_001.cif
_cod_data_source_block f80521c
_cod_depositor_comments
;
The following automatic conversions were performed:

'_symmetry_cell_setting' value 'Triclinic' changed to 'triclinic'
according to /home/saulius/struct/CIF-dictionaries/cif_core.dic
dictionary named 'cif_core.dic' version 2.4.1 from 2010-06-29.

Automatic conversion script
Id: cif_fix_values 1715 2011-07-08 13:25:40Z adriana 
;
_cod_original_cell_volume 2305.1(13)
_cod_original_sg_symbol_H-M P-1
_cod_database_code 4067649

loop_
_symmetry_equiv_pos_as_xyz
'x, y, z'
'-x, -y, -z'

loop_
_atom_site_label
_atom_site_type_symbol
_atom_site_fract_x
_atom_site_fract_y
_atom_site_fract_z
_atom_site_U_iso_or_equiv
_atom_site_adp_type
_atom_site_occupancy
_atom_site_symmetry_multiplicity
_atom_site_calc_flag
_atom_site_refinement_flags
Yb1 Yb 0.85165(4) 0.66931(4) 0.61243(2) 0.04713(18) Uani 1 1 d .
N1 N 0.8552(6) 0.8085(6) 0.7103(3) 0.0397(17) Uani 1 1 d .
N2 N 1.0388(6) 0.8135(7) 0.6620(4) 0.0426(18) Uani 1 1 d .
N3 N 1.0478(7) 0.9557(7) 0.7725(4) 0.0447(19) Uani 1 1 d .
Li1 Li 1.0364(17) 1.1283(16) 0.7886(9) 0.064(5) Uani 1 1 d .
O1 O 1.1814(10) 1.2678(9) 0.7648(6) 0.108(3) Uani 1 1 d .
O2 O 1.0007(8) 1.1984(8) 0.8835(4) 0.082(2) Uani 1 1 d .
O3 O 0.8984(9) 1.1471(7) 0.7308(4) 0.086(2) Uani 1 1 d .
C1 C 0.8760(15) 0.7089(16) 0.4819(6) 0.087(4) Uani 1 1 d .
H1A H 0.9523 0.7114 0.4616 0.104 Uiso 1 1 calc R
C2 C 0.779(2) 0.6122(15) 0.4783(7) 0.103(5) Uani 1 1 d .
H2A H 0.7723 0.5322 0.4560 0.124 Uiso 1 1 calc R
C3 C 0.6799(14) 0.6456(15) 0.5140(9) 0.110(6) Uani 1 1 d .
H3A H 0.5977 0.5922 0.5182 0.132 Uiso 1 1 calc R
C4 C 0.7276(12) 0.7696(13) 0.5408(6) 0.075(3) Uani 1 1 d .
H4A H 0.6858 0.8177 0.5674 0.090 Uiso 1 1 calc R
C5 C 0.8520(11) 0.8098(12) 0.5203(6) 0.069(3) Uani 1 1 d .
H5A H 0.9093 0.8911 0.5307 0.083 Uiso 1 1 calc R
C6 C 0.7309(17) 0.4279(11) 0.6008(10) 0.101(5) Uani 1 1 d .
H6A H 0.6567 0.3926 0.5712 0.121 Uiso 1 1 calc R
C7 C 0.7358(14) 0.4767(12) 0.6711(10) 0.086(4) Uani 1 1 d .
H7A H 0.6670 0.4827 0.6969 0.103 Uiso 1 1 calc R
C8 C 0.8593(17) 0.5147(11) 0.6961(7) 0.084(4) Uani 1 1 d .
H8A H 0.8908 0.5507 0.7424 0.101 Uiso 1 1 calc R
C9 C 0.9301(14) 0.4903(13) 0.6401(10) 0.094(5) Uani 1 1 d .
H9A H 1.0179 0.5067 0.6429 0.112 Uiso 1 1 calc R
C10 C 0.8511(19) 0.4385(12) 0.5804(8) 0.092(4) Uani 1 1 d .
H10A H 0.8741 0.4152 0.5352 0.110 Uiso 1 1 calc R
C11 C 0.9856(8) 0.8598(8) 0.7180(5) 0.040(2) Uani 1 1 d .
C12 C 0.7771(8) 0.8320(9) 0.7674(5) 0.049(2) Uani 1 1 d .
H12A H 0.8074 0.9217 0.7865 0.059 Uiso 1 1 calc R
C13 C 0.6382(9) 0.7934(11) 0.7365(5) 0.062(3) Uani 1 1 d .
H13A H 0.6104 0.7070 0.7125 0.075 Uiso 1 1 calc R
H13B H 0.6351 0.8440 0.7020 0.075 Uiso 1 1 calc R
C14 C 0.5457(11) 0.8090(14) 0.7945(7) 0.090(4) Uani 1 1 d .
H14A H 0.5656 0.8971 0.8136 0.108 Uiso 1 1 calc R
H14B H 0.4589 0.7767 0.7735 0.108 Uiso 1 1 calc R
C15 C 0.5546(10) 0.7413(13) 0.8545(6) 0.084(4) Uani 1 1 d .
H15A H 0.5000 0.7586 0.8910 0.101 Uiso 1 1 calc R
H15B H 0.5241 0.6521 0.8367 0.101 Uiso 1 1 calc R
C16 C 0.6903(10) 0.7815(11) 0.8860(5) 0.067(3) Uani 1 1 d .
H16A H 0.6939 0.7327 0.9214 0.081 Uiso 1 1 calc R
H16B H 0.7176 0.8686 0.9088 0.081 Uiso 1 1 calc R
C17 C 0.7810(10) 0.7634(10) 0.8280(5) 0.059(3) Uani 1 1 d .
H17A H 0.8676 0.7928 0.8490 0.071 Uiso 1 1 calc R
H17B H 0.7583 0.6751 0.8088 0.071 Uiso 1 1 calc R
C18 C 1.1737(8) 0.8646(9) 0.6527(5) 0.049(2) Uani 1 1 d .
H18A H 1.2174 0.9173 0.6972 0.058 Uiso 1 1 calc R
C19 C 1.2296(9) 0.7646(11) 0.6316(6) 0.063(3) Uani 1 1 d .
H19A H 1.1815 0.7085 0.5897 0.076 Uiso 1 1 calc R
H19B H 1.2201 0.7169 0.6690 0.076 Uiso 1 1 calc R
C20 C 1.3685(10) 0.8119(13) 0.6168(7) 0.087(4) Uani 1 1 d .
H20A H 1.3969 0.7418 0.6006 0.104 Uiso 1 1 calc R
H20B H 1.4188 0.8599 0.6600 0.104 Uiso 1 1 calc R
C21 C 1.3902(11) 0.8931(15) 0.5612(6) 0.090(4) Uani 1 1 d .
H21A H 1.4809 0.9274 0.5552 0.108 Uiso 1 1 calc R
H21B H 1.3482 0.8428 0.5165 0.108 Uiso 1 1 calc R
C22 C 1.3381(10) 0.9980(14) 0.5828(7) 0.089(4) Uani 1 1 d .
H22A H 1.3494 1.0474 0.5461 0.107 Uiso 1 1 calc R
H22B H 1.3842 1.0520 0.6258 0.107 Uiso 1 1 calc R
C23 C 1.1975(9) 0.9444(11) 0.5948(6) 0.071(3) Uani 1 1 d .
H23A H 1.1516 0.8934 0.5511 0.085 Uiso 1 1 calc R
H23B H 1.1643 1.0120 0.6084 0.085 Uiso 1 1 calc R
C24 C 1.1319(9) 0.9330(10) 0.8142(5) 0.050(3) Uani 1 1 d .
C25 C 1.1431(10) 0.8160(11) 0.8152(5) 0.059(3) Uani 1 1 d .
H25A H 1.0916 0.7473 0.7830 0.071 Uiso 1 1 calc R
C26 C 1.2272(14) 0.7982(15) 0.8618(7) 0.087(4) Uani 1 1 d .
H26A H 1.2322 0.7191 0.8589 0.105 Uiso 1 1 calc R
C27 C 1.3026(15) 0.894(2) 0.9116(9) 0.111(6) Uani 1 1 d .
H27A H 1.3567 0.8797 0.9433 0.133 Uiso 1 1 calc R
C28 C 1.2978(11) 1.0112(18) 0.9145(6) 0.100(5) Uani 1 1 d .
H28A H 1.3491 1.0776 0.9481 0.120 Uiso 1 1 calc R
C29 C 1.2123(10) 1.0314(12) 0.8648(6) 0.075(3) Uani 1 1 d .
H29A H 1.2107 1.1115 0.8664 0.090 Uiso 1 1 calc R
C30 C 1.191(2) 1.3888(16) 0.7566(13) 0.183(10) Uani 1 1 d .
H30A H 1.1120 1.3845 0.7332 0.220 Uiso 1 1 calc R
H30B H 1.1997 1.4404 0.8030 0.220 Uiso 1 1 calc R
C31 C 1.287(3) 1.444(2) 0.7205(13) 0.182(12) Uani 1 1 d .
H31A H 1.3389 1.5241 0.7473 0.218 Uiso 1 1 calc R
H31B H 1.2554 1.4553 0.6762 0.218 Uiso 1 1 calc R
C32 C 1.353(2) 1.366(3) 0.7092(16) 0.209(15) Uani 1 1 d .
H32A H 1.4387 1.4070 0.7308 0.251 Uiso 1 1 calc R
H32B H 1.3576 1.3405 0.6590 0.251 Uiso 1 1 calc R
C33 C 1.2886(19) 1.262(2) 0.7394(12) 0.166(9) Uani 1 1 d .
H33A H 1.2706 1.1865 0.7039 0.199 Uiso 1 1 calc R
H33B H 1.3436 1.2571 0.7771 0.199 Uiso 1 1 calc R
C34 C 0.9425(12) 1.1138(13) 0.9304(7) 0.090(4) Uani 1 1 d .
H34A H 0.9606 1.0366 0.9187 0.108 Uiso 1 1 calc R
H34B H 0.8508 1.0953 0.9299 0.108 Uiso 1 1 calc R
C35 C 1.0107(15) 1.193(2) 1.0024(7) 0.145(8) Uani 1 1 d .
H35A H 0.9563 1.1701 1.0405 0.173 Uiso 1 1 calc R
H35B H 1.0897 1.1778 1.0107 0.173 Uiso 1 1 calc R
C36 C 1.037(2) 1.3217(17) 0.9995(11) 0.166(10) Uani 1 1 d .
H36A H 1.1128 1.3749 1.0290 0.199 Uiso 1 1 calc R
H36B H 0.9653 1.3481 1.0140 0.199 Uiso 1 1 calc R
C37 C 1.0567(19) 1.3231(13) 0.9239(8) 0.136(7) Uani 1 1 d .
H37A H 1.0175 1.3776 0.9078 0.163 Uiso 1 1 calc R
H37B H 1.1474 1.3546 0.9172 0.163 Uiso 1 1 calc R
C38 C 0.8848(19) 1.1076(16) 0.6519(8) 0.134(6) Uani 1 1 d .
H38A H 0.9617 1.1551 0.6322 0.161 Uiso 1 1 calc R
H38B H 0.8760 1.0202 0.6397 0.161 Uiso 1 1 calc R
C39 C 0.780(3) 1.125(2) 0.6221(13) 0.186(11) Uani 1 1 d U
H39A H 0.7332 1.0527 0.5869 0.224 Uiso 1 1 calc R
H39B H 0.8070 1.1977 0.6001 0.224 Uiso 1 1 calc R
C40 C 0.6976(19) 1.1436(18) 0.6849(14) 0.165(10) Uani 1 1 d U
H40A H 0.6324 1.0654 0.6890 0.198 Uiso 1 1 calc R
H40B H 0.6565 1.2033 0.6789 0.198 Uiso 1 1 calc R
C41 C 0.7960(19) 1.1948(16) 0.7523(9) 0.135(6) Uani 1 1 d .
H41A H 0.8272 1.2852 0.7632 0.162 Uiso 1 1 calc R
H41B H 0.7572 1.1632 0.7931 0.162 Uiso 1 1 calc R

loop_
_atom_site_aniso_label
_atom_site_aniso_U_11
_atom_site_aniso_U_22
_atom_site_aniso_U_33
_atom_site_aniso_U_23
_atom_site_aniso_U_13
_atom_site_aniso_U_12
Yb1 0.0462(3) 0.0463(3) 0.0494(3) 0.00848(18) 0.00360(18) 0.01682(18)
N1 0.037(4) 0.047(4) 0.037(4) 0.011(3) 0.009(3) 0.016(3)
N2 0.037(4) 0.051(5) 0.042(4) 0.014(4) 0.008(3) 0.017(4)
N3 0.037(4) 0.058(5) 0.037(4) 0.011(4) -0.006(4) 0.013(4)
Li1 0.073(12) 0.054(11) 0.067(11) 0.010(9) -0.009(9) 0.027(9)
O1 0.101(8) 0.083(7) 0.136(8) 0.041(6) 0.031(7) 0.017(6)
O2 0.105(6) 0.080(6) 0.058(5) 0.014(4) 0.002(5) 0.028(5)
O3 0.117(7) 0.079(6) 0.071(6) 0.016(4) -0.020(5) 0.045(5)
C1 0.106(11) 0.101(11) 0.056(8) 0.008(8) 0.017(7) 0.040(10)
C2 0.170(17) 0.081(11) 0.062(9) -0.004(7) -0.025(10) 0.057(12)
C3 0.076(10) 0.097(12) 0.121(13) 0.050(10) -0.063(10) -0.034(9)
C4 0.080(9) 0.098(10) 0.057(7) 0.009(7) -0.003(7) 0.046(8)
C5 0.074(8) 0.076(8) 0.057(7) 0.030(6) -0.005(6) 0.015(7)
C6 0.111(13) 0.038(7) 0.138(15) 0.014(8) -0.040(11) 0.005(8)
C7 0.080(10) 0.060(8) 0.132(14) 0.045(9) 0.031(9) 0.028(7)
C8 0.131(13) 0.060(8) 0.078(9) 0.034(7) 0.010(10) 0.043(9)
C9 0.081(9) 0.076(9) 0.153(15) 0.058(10) 0.030(11) 0.046(8)
C10 0.127(13) 0.071(9) 0.082(10) 0.002(7) 0.013(10) 0.044(9)
C11 0.038(5) 0.048(6) 0.044(5) 0.020(4) 0.000(4) 0.022(4)
C12 0.048(6) 0.052(6) 0.050(6) 0.014(5) 0.013(5) 0.019(5)
C13 0.043(6) 0.094(8) 0.069(7) 0.034(6) 0.014(5) 0.039(6)
C14 0.058(7) 0.142(12) 0.096(10) 0.041(9) 0.024(7) 0.059(8)
C15 0.057(7) 0.125(11) 0.091(9) 0.055(8) 0.041(7) 0.041(7)
C16 0.067(7) 0.094(9) 0.057(7) 0.034(6) 0.024(6) 0.037(6)
C17 0.056(6) 0.082(8) 0.052(6) 0.025(6) 0.014(5) 0.034(6)
C18 0.033(5) 0.069(7) 0.047(6) 0.017(5) 0.010(4) 0.018(5)
C19 0.050(6) 0.090(8) 0.069(7) 0.034(6) 0.018(5) 0.039(6)
C20 0.061(7) 0.132(12) 0.085(9) 0.031(8) 0.021(7) 0.050(8)
C21 0.041(6) 0.168(14) 0.068(8) 0.036(9) 0.025(6) 0.038(8)
C22 0.051(7) 0.134(12) 0.090(9) 0.068(9) 0.016(7) 0.018(7)
C23 0.039(6) 0.096(9) 0.079(8) 0.041(7) 0.009(5) 0.014(6)
C24 0.040(5) 0.070(7) 0.037(5) 0.006(5) 0.004(5) 0.016(5)
C25 0.063(7) 0.089(8) 0.038(6) 0.016(5) 0.002(5) 0.041(6)
C26 0.109(11) 0.131(12) 0.053(8) 0.020(8) 0.013(8) 0.082(10)
C27 0.108(12) 0.194(19) 0.091(12) 0.060(13) 0.022(9) 0.114(14)
C28 0.057(8) 0.190(17) 0.046(7) 0.010(9) -0.012(6) 0.040(9)
C29 0.065(7) 0.091(9) 0.071(8) 0.018(7) 0.007(6) 0.028(7)
C30 0.22(2) 0.076(12) 0.29(3) 0.106(16) 0.08(2) 0.055(14)
C31 0.22(3) 0.115(17) 0.16(2) 0.080(16) -0.05(2) -0.033(18)
C32 0.117(17) 0.29(4) 0.27(3) 0.21(3) 0.076(18) 0.05(2)
C33 0.108(15) 0.17(2) 0.19(2) 0.060(17) 0.016(15) 0.007(15)
C34 0.082(9) 0.098(10) 0.089(10) 0.009(8) 0.009(8) 0.032(8)
C35 0.095(12) 0.30(3) 0.038(8) 0.023(12) 0.002(7) 0.065(15)
C36 0.20(2) 0.100(14) 0.140(19) -0.028(13) 0.004(15) -0.001(14)
C37 0.210(19) 0.076(11) 0.088(11) -0.005(8) 0.021(12) 0.014(11)
C38 0.200(19) 0.128(14) 0.080(11) 0.011(10) -0.005(12) 0.066(14)
C39 0.23(2) 0.139(15) 0.20(2) 0.017(16) -0.133(19) 0.083(16)
C40 0.120(16) 0.104(13) 0.27(3) 0.063(17) -0.095(17) 0.025(11)
C41 0.188(18) 0.116(13) 0.148(15) 0.036(12) 0.021(14) 0.109(14)

loop_
_atom_type_symbol
_atom_type_description
_atom_type_scat_dispersion_real
_atom_type_scat_dispersion_imag
_atom_type_scat_source
C C 0.0033 0.0016 'International Tables Vol C Tables 4.2.6.8 and 6.1.1.4'
H H 0.0000 0.0000 'International Tables Vol C Tables 4.2.6.8 and 6.1.1.4'
Li Li -0.0003 0.0001 'International Tables Vol C Tables 4.2.6.8 and 6.1.1.4'
N N 0.0061 0.0033 'International Tables Vol C Tables 4.2.6.8 and 6.1.1.4'
O O 0.0106 0.0060 'International Tables Vol C Tables 4.2.6.8 and 6.1.1.4'
Yb Yb -0.3850 5.5486 'International Tables Vol C Tables 4.2.6.8 and 6.1.1.4'

loop_
_geom_angle_atom_site_label_1
_geom_angle_atom_site_label_2
_geom_angle_atom_site_label_3
_geom_angle
N1 Yb1 N2 59.4(2)
N1 Yb1 C3 114.5(5)
N2 Yb1 C3 137.8(3)
N1 Yb1 C4 90.4(3)
N2 Yb1 C4 110.5(4)
C3 Yb1 C4 30.2(4)
N1 Yb1 C2 141.2(4)
N2 Yb1 C2 125.8(5)
C3 Yb1 C2 31.7(5)
C4 Yb1 C2 50.8(4)
N1 Yb1 C5 97.8(3)
N2 Yb1 C5 88.5(3)
C3 Yb1 C5 49.6(4)
C4 Yb1 C5 30.8(3)
C2 Yb1 C5 48.7(4)
N1 Yb1 C7 93.5(4)
N2 Yb1 C7 120.4(4)
C3 Yb1 C7 101.1(5)
C4 Yb1 C7 122.6(5)
C2 Yb1 C7 108.7(6)
C5 Yb1 C7 150.6(5)
N1 Yb1 C10 137.6(4)
N2 Yb1 C10 115.4(5)
C3 Yb1 C10 96.1(6)
C4 Yb1 C10 125.8(5)
C2 Yb1 C10 78.8(5)
C5 Yb1 C10 124.7(4)
C7 Yb1 C10 50.4(4)
N1 Yb1 C6 122.9(5)
N2 Yb1 C6 138.0(4)
C3 Yb1 C6 82.6(5)
C4 Yb1 C6 111.4(5)
C2 Yb1 C6 80.5(6)
C5 Yb1 C6 128.1(5)
C7 Yb1 C6 30.1(4)
C10 Yb1 C6 30.1(4)
N1 Yb1 C8 87.3(4)
N2 Yb1 C8 92.4(4)
C3 Yb1 C8 129.8(5)
C4 Yb1 C8 151.8(5)
C2 Yb1 C8 127.2(5)
C5 Yb1 C8 174.6(4)
C7 Yb1 C8 29.8(4)
C10 Yb1 C8 50.3(4)
C6 Yb1 C8 49.1(4)
N1 Yb1 C9 111.9(5)
N2 Yb1 C9 89.9(4)
C3 Yb1 C9 125.9(6)
C4 Yb1 C9 155.7(5)
C2 Yb1 C9 106.7(6)
C5 Yb1 C9 144.3(5)
C7 Yb1 C9 49.6(4)
C10 Yb1 C9 30.0(4)
C6 Yb1 C9 48.8(4)
C8 Yb1 C9 30.4(4)
N1 Yb1 C1 127.3(4)
N2 Yb1 C1 98.3(4)
C3 Yb1 C1 49.3(5)
C4 Yb1 C1 50.6(4)
C2 Yb1 C1 27.8(4)
C5 Yb1 C1 30.3(4)
C7 Yb1 C1 135.3(6)
C10 Yb1 C1 94.8(5)
C6 Yb1 C1 105.6(6)
C8 Yb1 C1 144.3(5)
C9 Yb1 C1 115.3(5)
C11 N1 C12 121.1(7)
C11 N1 Yb1 94.7(5)
C12 N1 Yb1 141.5(6)
C11 N2 C18 121.7(7)
C11 N2 Yb1 94.4(5)
C18 N2 Yb1 143.8(6)
C24 N3 C11 115.5(8)
C24 N3 Li1 118.6(8)
C11 N3 Li1 125.6(7)
O2 Li1 O1 102.8(9)
O2 Li1 O3 100.5(9)
O1 Li1 O3 98.1(9)
O2 Li1 N3 117.8(9)
O1 Li1 N3 119.1(10)
O3 Li1 N3 115.2(9)
C33 O1 C30 100.3(14)
C33 O1 Li1 127.1(13)
C30 O1 Li1 131.6(14)
C37 O2 C34 109.5(9)
C37 O2 Li1 129.2(10)
C34 O2 Li1 118.5(9)
C41 O3 C38 108.2(12)
C41 O3 Li1 130.2(10)
C38 O3 Li1 121.7(11)
C2 C1 C5 109.6(14)
C2 C1 Yb1 74.8(8)
C5 C1 Yb1 73.9(7)
C2 C1 H1A 125.2
C5 C1 H1A 125.2
Yb1 C1 H1A 117.9
C1 C2 C3 108.9(14)
C1 C2 Yb1 77.3(8)
C3 C2 Yb1 73.9(7)
C1 C2 H2A 125.5
C3 C2 H2A 125.5
Yb1 C2 H2A 115.3
C4 C3 C2 107.4(12)
C4 C3 Yb1 75.1(7)
C2 C3 Yb1 74.4(8)
C4 C3 H3A 126.3
C2 C3 H3A 126.3
Yb1 C3 H3A 116.4
C3 C4 C5 105.6(13)
C3 C4 Yb1 74.7(7)
C5 C4 Yb1 74.9(6)
C3 C4 H4A 127.2
C5 C4 H4A 127.2
Yb1 C4 H4A 115.7
C1 C5 C4 108.4(12)
C1 C5 Yb1 75.8(7)
C4 C5 Yb1 74.3(6)
C1 C5 H5A 125.8
C4 C5 H5A 125.8
Yb1 C5 H5A 116.2
C7 C6 C10 110.1(13)
C7 C6 Yb1 74.7(7)
C10 C6 Yb1 74.9(8)
C7 C6 H6A 124.9
C10 C6 H6A 124.9
Yb1 C6 H6A 117.2
C8 C7 C6 107.2(14)
C8 C7 Yb1 75.4(7)
C6 C7 Yb1 75.2(7)
C8 C7 H7A 126.4
C6 C7 H7A 126.4
Yb1 C7 H7A 115.3
C7 C8 C9 107.6(13)
C7 C8 Yb1 74.7(7)
C9 C8 Yb1 74.9(7)
C7 C8 H8A 126.2
C9 C8 H8A 126.2
Yb1 C8 H8A 116.3
C10 C9 C8 109.3(13)
C10 C9 Yb1 74.9(8)
C8 C9 Yb1 74.7(7)
C10 C9 H9A 125.4
C8 C9 H9A 125.4
Yb1 C9 H9A 116.9
C9 C10 C6 105.7(13)
C9 C10 Yb1 75.2(8)
C6 C10 Yb1 75.0(8)
C9 C10 H10A 127.1
C6 C10 H10A 127.1
Yb1 C10 H10A 115.3
N2 C11 N1 110.9(8)
N2 C11 N3 126.7(8)
N1 C11 N3 122.1(8)
N2 C11 Yb1 56.0(4)
N1 C11 Yb1 55.2(4)
N3 C11 Yb1 177.3(6)
N1 C12 C17 113.9(8)
N1 C12 C13 108.1(7)
C17 C12 C13 109.7(8)
N1 C12 H12A 108.3
C17 C12 H12A 108.3
C13 C12 H12A 108.3
C12 C13 C14 111.9(9)
C12 C13 H13A 109.2
C14 C13 H13A 109.2
C12 C13 H13B 109.2
C14 C13 H13B 109.2
H13A C13 H13B 107.9
C15 C14 C13 112.2(9)
C15 C14 H14A 109.2
C13 C14 H14A 109.2
C15 C14 H14B 109.2
C13 C14 H14B 109.2
H14A C14 H14B 107.9
C16 C15 C14 111.5(9)
C16 C15 H15A 109.3
C14 C15 H15A 109.3
C16 C15 H15B 109.3
C14 C15 H15B 109.3
H15A C15 H15B 108.0
C15 C16 C17 110.4(9)
C15 C16 H16A 109.6
C17 C16 H16A 109.6
C15 C16 H16B 109.6
C17 C16 H16B 109.6
H16A C16 H16B 108.1
C12 C17 C16 113.5(8)
C12 C17 H17A 108.9
C16 C17 H17A 108.9
C12 C17 H17B 108.9
C16 C17 H17B 108.9
H17A C17 H17B 107.7
N2 C18 C19 111.6(8)
N2 C18 C23 110.6(7)
C19 C18 C23 107.9(8)
N2 C18 H18A 108.9
C19 C18 H18A 108.9
C23 C18 H18A 108.9
C18 C19 C20 114.0(10)
C18 C19 H19A 108.7
C20 C19 H19A 108.7
C18 C19 H19B 108.7
C20 C19 H19B 108.7
H19A C19 H19B 107.6
C19 C20 C21 111.1(9)
C19 C20 H20A 109.4
C21 C20 H20A 109.4
C19 C20 H20B 109.4
C21 C20 H20B 109.4
H20A C20 H20B 108.0
C22 C21 C20 110.5(10)
C22 C21 H21A 109.6
C20 C21 H21A 109.6
C22 C21 H21B 109.6
C20 C21 H21B 109.6
H21A C21 H21B 108.1
C21 C22 C23 109.5(11)
C21 C22 H22A 109.8
C23 C22 H22A 109.8
C21 C22 H22B 109.8
C23 C22 H22B 109.8
H22A C22 H22B 108.2
C22 C23 C18 112.0(9)
C22 C23 H23A 109.2
C18 C23 H23A 109.2
C22 C23 H23B 109.2
C18 C23 H23B 109.2
H23A C23 H23B 107.9
N3 C24 C29 119.1(10)
N3 C24 C25 126.1(9)
C29 C24 C25 114.8(10)
C26 C25 C24 123.1(11)
C26 C25 H25A 118.4
C24 C25 H25A 118.4
C27 C26 C25 121.6(14)
C27 C26 H26A 119.2
C25 C26 H26A 119.2
C26 C27 C28 119.2(13)
C26 C27 H27A 120.4
C28 C27 H27A 120.4
C27 C28 C29 119.6(14)
C27 C28 H28A 120.2
C29 C28 H28A 120.2
C24 C29 C28 121.7(13)
C24 C29 H29A 119.2
C28 C29 H29A 119.2
C31 C30 O1 115(2)
C31 C30 H30A 108.5
O1 C30 H30A 108.5
C31 C30 H30B 108.5
O1 C30 H30B 108.5
H30A C30 H30B 107.5
C30 C31 C32 105(2)
C30 C31 H31A 110.8
C32 C31 H31A 110.8
C30 C31 H31B 110.8
C32 C31 H31B 110.8
H31A C31 H31B 108.9
C31 C32 C33 107(2)
C31 C32 H32A 110.2
C33 C32 H32A 110.2
C31 C32 H32B 110.2
C33 C32 H32B 110.2
H32A C32 H32B 108.5
O1 C33 C32 112(2)
O1 C33 H33A 109.3
C32 C33 H33A 109.3
O1 C33 H33B 109.3
C32 C33 H33B 109.3
H33A C33 H33B 107.9
O2 C34 C35 100.5(11)
O2 C34 H34A 111.7
C35 C34 H34A 111.7
O2 C34 H34B 111.7
C35 C34 H34B 111.7
H34A C34 H34B 109.4
C36 C35 C34 107.8(14)
C36 C35 H35A 110.2
C34 C35 H35A 110.2
C36 C35 H35B 110.2
C34 C35 H35B 110.2
H35A C35 H35B 108.5
C35 C36 C37 102.1(15)
C35 C36 H36A 111.3
C37 C36 H36A 111.3
C35 C36 H36B 111.3
C37 C36 H36B 111.3
H36A C36 H36B 109.2
O2 C37 C36 109.5(13)
O2 C37 H37A 109.8
C36 C37 H37A 109.8
O2 C37 H37B 109.8
C36 C37 H37B 109.8
H37A C37 H37B 108.2
C39 C38 O3 112.4(18)
C39 C38 H38A 109.1
O3 C38 H38A 109.1
C39 C38 H38B 109.1
O3 C38 H38B 109.1
H38A C38 H38B 107.9
C38 C39 C40 104.8(18)
C38 C39 H39A 110.8
C40 C39 H39A 110.8
C38 C39 H39B 110.8
C40 C39 H39B 110.8
H39A C39 H39B 108.9
C39 C40 C41 104.5(16)
C39 C40 H40A 110.8
C41 C40 H40A 110.8
C39 C40 H40B 110.8
C41 C40 H40B 110.8
H40A C40 H40B 108.9
O3 C41 C40 103.1(14)
O3 C41 H41A 111.1
C40 C41 H41A 111.1
O3 C41 H41B 111.1
C40 C41 H41B 111.1
H41A C41 H41B 109.1

loop_
_geom_bond_atom_site_label_1
_geom_bond_atom_site_label_2
_geom_bond_distance
Yb1 N1 2.247(7)
Yb1 N2 2.267(7)
Yb1 C3 2.604(12)
Yb1 C4 2.609(11)
Yb1 C2 2.611(13)
Yb1 C5 2.616(10)
Yb1 C7 2.629(11)
Yb1 C10 2.635(13)
Yb1 C6 2.635(12)
Yb1 C8 2.637(11)
Yb1 C9 2.639(12)
Yb1 C1 2.639(12)
N1 C11 1.369(10)
N1 C12 1.450(11)
N2 C11 1.347(11)
N2 C18 1.443(10)
N3 C24 1.354(12)
N3 C11 1.373(11)
N3 Li1 2.016(19)
Li1 O2 1.97(2)
Li1 O1 1.99(2)
Li1 O3 1.989(19)
O1 C33 1.31(2)
O1 C30 1.408(18)
O2 C37 1.441(15)
O2 C34 1.447(14)
O3 C41 1.456(17)
O3 C38 1.502(16)
C1 C2 1.263(19)
C1 C5 1.375(17)
C1 H1A 0.9300
C2 C3 1.42(2)
C2 H2A 0.9300
C3 C4 1.356(18)
C3 H3A 0.9300
C4 C5 1.389(15)
C4 H4A 0.9300
C5 H5A 0.9300
C6 C7 1.367(19)
C6 C10 1.37(2)
C6 H6A 0.9300
C7 C8 1.354(17)
C7 H7A 0.9300
C8 C9 1.383(18)
C8 H8A 0.9300
C9 C10 1.363(18)
C9 H9A 0.9300
C10 H10A 0.9300
C12 C17 1.533(13)
C12 C13 1.544(13)
C12 H12A 0.9800
C13 C14 1.551(14)
C13 H13A 0.9700
C13 H13B 0.9700
C14 C15 1.531(15)
C14 H14A 0.9700
C14 H14B 0.9700
C15 C16 1.514(15)
C15 H15A 0.9700
C15 H15B 0.9700
C16 C17 1.543(13)
C16 H16A 0.9700
C16 H16B 0.9700
C17 H17A 0.9700
C17 H17B 0.9700
C18 C19 1.488(13)
C18 C23 1.542(13)
C18 H18A 0.9800
C19 C20 1.505(14)
C19 H19A 0.9700
C19 H19B 0.9700
C20 C21 1.517(17)
C20 H20A 0.9700
C20 H20B 0.9700
C21 C22 1.512(18)
C21 H21A 0.9700
C21 H21B 0.9700
C22 C23 1.514(14)
C22 H22A 0.9700
C22 H22B 0.9700
C23 H23A 0.9700
C23 H23B 0.9700
C24 C29 1.403(14)
C24 C25 1.406(14)
C25 C26 1.384(15)
C25 H25A 0.9300
C26 C27 1.36(2)
C26 H26A 0.9300
C27 C28 1.37(2)
C27 H27A 0.9300
C28 C29 1.451(16)
C28 H28A 0.9300
C29 H29A 0.9300
C30 C31 1.31(3)
C30 H30A 0.9700
C30 H30B 0.9700
C31 C32 1.33(3)
C31 H31A 0.9700
C31 H31B 0.9700
C32 C33 1.41(3)
C32 H32A 0.9700
C32 H32B 0.9700
C33 H33A 0.9700
C33 H33B 0.9700
C34 C35 1.556(18)
C34 H34A 0.9700
C34 H34B 0.9700
C35 C36 1.44(2)
C35 H35A 0.9700
C35 H35B 0.9700
C36 C37 1.48(2)
C36 H36A 0.9700
C36 H36B 0.9700
C37 H37A 0.9700
C37 H37B 0.9700
C38 C39 1.38(2)
C38 H38A 0.9700
C38 H38B 0.9700
C39 C40 1.55(3)
C39 H39A 0.9700
C39 H39B 0.9700
C40 C41 1.59(2)
C40 H40A 0.9700
C40 H40B 0.9700
C41 H41A 0.9700
C41 H41B 0.9700
